data_7002292
loop_
_publ_author_name
'Hirotsu, Masakazu'
'Kuwamura, Naoto'
'Kinoshita, Isamu'
'Kojima, Masaaki'
'Yoshikawa, Yuzo'
'Ueno, Keiji'

_publ_section_title
;
 Steric, geometrical and solvent effects on redox potentials in
 salen-type copper(II) complexes
;
_journal_coden_ASTM DTARAF
_journal_issue 37
_journal_name_full 'Dalton Transactions'
_journal_page_first 7678
_journal_page_last 7683
_journal_paper_doi 10.1039/b906013h
_journal_year 2009
_chemical_formula_moiety 'C42 H36 Cu N2 O3 '
_chemical_formula_sum 'C42 H36 Cu N2 O3'
_chemical_formula_weight 680.29
_space_group_IT_number 14
_symmetry_cell_setting monoclinic
_symmetry_Int_Tables_number 14
_symmetry_space_group_name_Hall '-P 2yn'
_symmetry_space_group_name_H-M 'P 1 21/n 1'
_audit_creation_date 2009-02-21
_audit_creation_method 'by CrystalStructure 3.8'
_cell_angle_alpha 90.0000
_cell_angle_beta 92.992(11)
_cell_angle_gamma 90.0000
_cell_formula_units_Z 4
_cell_length_a 12.7373(13)
_cell_length_b 19.8056(13)
_cell_length_c 13.754(2)
_cell_measurement_reflns_used 25
_cell_measurement_temperature 295.1
_cell_measurement_theta_max 15.0
_cell_measurement_theta_min 14.8
_cell_volume 3465.0(7)
_computing_cell_refinement 'MSC/AFC Diffractometer Control'
_computing_data_collection 'MSC/AFC Diffractometer Control'
_computing_data_reduction CrystalStructure
_computing_publication_material 'CrystalStructure 3.8'
_computing_structure_refinement CRYSTALS
_computing_structure_solution SIR97
_diffrn_measured_fraction_theta_full 1.000
_diffrn_measured_fraction_theta_max 1.000
_diffrn_measurement_device_type 'Rigaku AFC7S'
_diffrn_measurement_method \w-2\q
_diffrn_radiation_type 'Mo K\a'
_diffrn_radiation_wavelength 0.71069
_diffrn_reflns_av_R_equivalents 0.014
_diffrn_reflns_limit_h_max 16
_diffrn_reflns_limit_h_min 0
_diffrn_reflns_limit_k_max 25
_diffrn_reflns_limit_k_min 0
_diffrn_reflns_limit_l_max 17
_diffrn_reflns_limit_l_min -17
_diffrn_reflns_number 8291
_diffrn_reflns_theta_full 27.49
_diffrn_reflns_theta_max 27.49
_diffrn_standards_decay_% 0.00
_diffrn_standards_interval_count 0
_diffrn_standards_number 3
_exptl_absorpt_coefficient_mu 0.672
_exptl_absorpt_correction_T_max 0.874
_exptl_absorpt_correction_T_min 0.782
_exptl_absorpt_correction_type psi-scan
_exptl_absorpt_process_details '(North, Phillips & Mathews, 1968)'
_exptl_crystal_colour brown
_exptl_crystal_density_diffrn 1.304
_exptl_crystal_density_method 'not measured'
_exptl_crystal_description plate
_exptl_crystal_F_000 1420.00
_exptl_crystal_size_max 0.56
_exptl_crystal_size_mid 0.41
_exptl_crystal_size_min 0.20
_refine_diff_density_max 0.59
_refine_diff_density_min -0.53
_refine_ls_extinction_method none
_refine_ls_goodness_of_fit_ref 1.007
_refine_ls_hydrogen_treatment refall
_refine_ls_number_parameters 472
_refine_ls_number_reflns 7945
_refine_ls_R_factor_gt 0.0398
_refine_ls_shift/su_max 0.0000
_refine_ls_structure_factor_coef Fsqd
_refine_ls_weighting_details 'w = 1/[0.0018Fo^2^ + 1.0000\s(Fo^2^)]/(4Fo^2^)'
_refine_ls_weighting_scheme calc
_refine_ls_wR_factor_ref 0.1381
_reflns_number_gt 5766
_reflns_number_total 7945
_reflns_threshold_expression F^2^>2.0\s(F^2^)
_cod_data_source_file B906013H.txt
_cod_data_source_block rac-1
_cod_original_formula_sum 'C42 H36 Cu N2 O3 '
_cod_database_code 7002292

loop_
_symmetry_equiv_pos_site_id
_symmetry_equiv_pos_as_xyz
1 +X,+Y,+Z
2 1/2-X,1/2+Y,1/2-Z
3 -X,-Y,-Z
4 1/2+X,1/2-Y,1/2+Z

loop_
_atom_site_label
_atom_site_type_symbol
_atom_site_fract_x
_atom_site_fract_y
_atom_site_fract_z
_atom_site_U_iso_or_equiv
_atom_site_adp_type
_atom_site_occupancy
_atom_site_symmetry_multiplicity
_atom_site_calc_flag
_atom_site_refinement_flags
_atom_site_disorder_assembly
_atom_site_disorder_group
Cu(1) Cu 0.53249(2) 0.201780(10) 0.05416(2) 0.03725(7) Uani 1.00 1 d . . .
O(1) O 0.41554(13) 0.14880(8) 0.08110(14) 0.0534(4) Uani 1.00 1 d . . .
O(2) O 0.61620(13) 0.12416(8) 0.05210(14) 0.0536(4) Uani 1.00 1 d . . .
O(3) O 0.4408(2) -0.02261(16) -0.1931(2) 0.1010(10) Uani 1.00 1 d . . .
N(1) N 0.46090(14) 0.28554(9) 0.08238(13) 0.0374(4) Uani 1.00 1 d . . .
N(2) N 0.63932(13) 0.25874(9) -0.00059(13) 0.0377(4) Uani 1.00 1 d . . .
C(1) C 0.32028(17) 0.17010(12) 0.09561(16) 0.0435(6) Uani 1.00 1 d . . .
C(2) C 0.2432(2) 0.11995(13) 0.10939(19) 0.0546(7) Uani 1.00 1 d . . .
C(3) C 0.1408(2) 0.13665(15) 0.1234(2) 0.0607(8) Uani 1.00 1 d . . .
C(4) C 0.1089(2) 0.20335(15) 0.1242(2) 0.0629(8) Uani 1.00 1 d . . .
C(5) C 0.18127(18) 0.25341(15) 0.11298(19) 0.0534(7) Uani 1.00 1 d . . .
C(6) C 0.28843(17) 0.23893(12) 0.09890(15) 0.0400(5) Uani 1.00 1 d . . .
C(7) C 0.36125(17) 0.29489(11) 0.09278(15) 0.0375(5) Uani 1.00 1 d . . .
C(8) C 0.31916(17) 0.36521(12) 0.1002(2) 0.0485(6) Uani 1.00 1 d . . .
C(9) C 0.3271(2) 0.39852(17) 0.1884(2) 0.0753(10) Uani 1.00 1 d . . .
C(10) C 0.2911(3) 0.4651(2) 0.1938(4) 0.1208(18) Uani 1.00 1 d . . .
C(11) C 0.2462(3) 0.4957(2) 0.1138(6) 0.142(2) Uani 1.00 1 d . . .
C(12) C 0.2373(2) 0.4625(2) 0.0267(4) 0.1119(16) Uani 1.00 1 d . . .
C(13) C 0.2741(2) 0.39646(16) 0.0186(2) 0.0739(9) Uani 1.00 1 d . . .
C(14) C 0.53511(16) 0.34252(11) 0.07873(16) 0.0392(5) Uani 1.00 1 d . . .
C(15) C 0.60323(18) 0.34909(12) 0.17203(17) 0.0429(5) Uani 1.00 1 d . . .
C(16) C 0.5994(2) 0.30447(15) 0.2490(2) 0.0604(8) Uani 1.00 1 d . . .
C(17) C 0.6632(2) 0.3150(2) 0.3338(2) 0.0766(10) Uani 1.00 1 d . . .
C(18) C 0.7287(2) 0.3698(2) 0.3411(2) 0.0812(11) Uani 1.00 1 d . . .
C(19) C 0.7326(2) 0.41503(18) 0.2648(2) 0.0789(10) Uani 1.00 1 d . . .
C(20) C 0.6705(2) 0.40441(14) 0.1816(2) 0.0589(7) Uani 1.00 1 d . . .
C(21) C 0.71178(18) 0.11860(11) 0.02100(17) 0.0438(5) Uani 1.00 1 d . . .
C(22) C 0.7569(2) 0.05342(12) 0.0222(2) 0.0551(7) Uani 1.00 1 d . . .
C(23) C 0.8560(2) 0.04219(14) -0.0072(2) 0.0648(8) Uani 1.00 1 d . . .
C(24) C 0.9161(2) 0.09495(15) -0.0395(2) 0.0629(8) Uani 1.00 1 d . . .
C(25) C 0.87636(18) 0.15889(13) -0.0416(2) 0.0525(6) Uani 1.00 1 d . . .
C(26) C 0.77275(16) 0.17306(11) -0.01240(16) 0.0400(5) Uani 1.00 1 d . . .
C(27) C 0.73570(16) 0.24280(11) -0.01852(14) 0.0367(5) Uani 1.00 1 d . . .
C(28) C 0.81322(16) 0.29545(11) -0.04492(16) 0.0390(5) Uani 1.00 1 d . . .
C(29) C 0.8758(2) 0.32630(14) 0.02756(19) 0.0547(7) Uani 1.00 1 d . . .
C(30) C 0.9544(2) 0.37075(17) 0.0039(2) 0.0681(9) Uani 1.00 1 d . . .
C(31) C 0.9718(2) 0.38454(16) -0.0922(2) 0.0661(8) Uani 1.00 1 d . . .
C(32) C 0.9094(2) 0.35484(15) -0.1639(2) 0.0606(8) Uani 1.00 1 d . . .
C(33) C 0.8298(2) 0.31084(13) -0.14135(18) 0.0505(6) Uani 1.00 1 d . . .
C(34) C 0.59984(16) 0.32814(10) -0.01164(16) 0.0383(5) Uani 1.00 1 d . . .
C(35) C 0.52683(18) 0.33781(12) -0.10217(16) 0.0448(6) Uani 1.00 1 d . . .
C(36) C 0.4679(2) 0.28635(16) -0.14543(19) 0.0601(7) Uani 1.00 1 d . . .
C(37) C 0.3922(2) 0.3006(2) -0.2193(2) 0.0791(11) Uani 1.00 1 d . . .
C(38) C 0.3764(3) 0.3640(2) -0.2506(2) 0.0914(13) Uani 1.00 1 d . . .
C(39) C 0.4365(3) 0.4171(2) -0.2104(2) 0.0887(12) Uani 1.00 1 d . . .
C(40) C 0.5102(2) 0.40331(15) -0.1357(2) 0.0617(8) Uani 1.00 1 d . . .
C(41) C 0.5180(4) 0.0224(2) -0.1520(4) 0.131(2) Uani 1.00 1 d . . .
C(42) C 0.5301(3) 0.0824(2) -0.2061(4) 0.128(2) Uani 1.00 1 d . . .
H(1) H 0.2630 0.0737 0.1079 0.066 Uiso 1.00 1 c R . .
H(2) H 0.0915 0.1018 0.1339 0.073 Uiso 1.00 1 c R . .
H(3) H 0.0371 0.2143 0.1315 0.076 Uiso 1.00 1 c R . .
H(4) H 0.1595 0.2992 0.1148 0.064 Uiso 1.00 1 c R . .
H(5) H 0.3563 0.3764 0.2449 0.092 Uiso 1.00 1 c R . .
H(6) H 0.2990 0.4890 0.2536 0.147 Uiso 1.00 1 c R . .
H(7) H 0.2207 0.5405 0.1197 0.173 Uiso 1.00 1 c R . .
H(8) H 0.2060 0.4854 -0.0282 0.135 Uiso 1.00 1 c R . .
H(9) H 0.2681 0.3730 -0.0417 0.088 Uiso 1.00 1 c R . .
H(10) H 0.4965 0.3831 0.0682 0.047 Uiso 1.00 1 c R . .
H(11) H 0.5529 0.2670 0.2448 0.072 Uiso 1.00 1 c R . .
H(12) H 0.6620 0.2836 0.3860 0.091 Uiso 1.00 1 c R . .
H(13) H 0.7713 0.3769 0.3989 0.096 Uiso 1.00 1 c R . .
H(14) H 0.7771 0.4535 0.2697 0.094 Uiso 1.00 1 c R . .
H(15) H 0.6739 0.4352 0.1289 0.070 Uiso 1.00 1 c R . .
H(16) H 0.7163 0.0164 0.0434 0.066 Uiso 1.00 1 c R . .
H(17) H 0.8841 -0.0022 -0.0041 0.077 Uiso 1.00 1 c R . .
H(18) H 0.9847 0.0865 -0.0608 0.075 Uiso 1.00 1 c R . .
H(19) H 0.9186 0.1951 -0.0625 0.063 Uiso 1.00 1 c R . .
H(20) H 0.8642 0.3171 0.0939 0.065 Uiso 1.00 1 c R . .
H(21) H 0.9977 0.3911 0.0539 0.081 Uiso 1.00 1 c R . .
H(22) H 1.0259 0.4148 -0.1087 0.079 Uiso 1.00 1 c R . .
H(23) H 0.9205 0.3643 -0.2304 0.074 Uiso 1.00 1 c R . .
H(24) H 0.7863 0.2910 -0.1918 0.061 Uiso 1.00 1 c R . .
H(25) H 0.6572 0.3587 -0.0132 0.046 Uiso 1.00 1 c R . .
H(26) H 0.4790 0.2413 -0.1236 0.072 Uiso 1.00 1 c R . .
H(27) H 0.3520 0.2648 -0.2484 0.094 Uiso 1.00 1 c R . .
H(28) H 0.3242 0.3729 -0.3009 0.109 Uiso 1.00 1 c R . .
H(29) H 0.4261 0.4620 -0.2330 0.107 Uiso 1.00 1 c R . .
H(30) H 0.5506 0.4389 -0.1064 0.074 Uiso 1.00 1 c R . .
H(31) H 0.4993 0.0344 -0.0883 0.155 Uiso 1.00 1 c R . .
H(32) H 0.5834 -0.0007 -0.1482 0.155 Uiso 1.00 1 c R . .
H(33) H 0.5809 0.0754 -0.2532 0.154 Uiso 1.00 1 c R . .
H(34) H 0.5518 0.1187 -0.1646 0.154 Uiso 1.00 1 c R . .
H(35) H 0.4642 0.0929 -0.2380 0.154 Uiso 1.00 1 c R . .
H(36) H 0.436(4) -0.057(2) -0.165(3) 0.134(19) Uiso 1.00 1 d . . .

loop_
_atom_site_aniso_label
_atom_site_aniso_U_11
_atom_site_aniso_U_22
_atom_site_aniso_U_33
_atom_site_aniso_U_12
_atom_site_aniso_U_13
_atom_site_aniso_U_23
Cu(1) 0.03694(15) 0.02914(15) 0.04592(16) 0.00277(10) 0.00462(10) 0.00151(10)
O(1) 0.0480(9) 0.0349(8) 0.0785(12) -0.0031(7) 0.0147(8) 0.0020(8)
O(2) 0.0481(9) 0.0336(8) 0.0798(12) 0.0070(7) 0.0119(8) 0.0069(7)
O(3) 0.115(2) 0.0784(18) 0.110(2) 0.0209(17) 0.0077(16) 0.0290(17)
N(1) 0.0340(8) 0.0326(8) 0.0461(9) 0.0006(6) 0.0056(7) -0.0001(7)
N(2) 0.0367(8) 0.0315(8) 0.0451(9) 0.0056(7) 0.0047(7) 0.0021(7)
C(1) 0.0421(11) 0.0449(12) 0.0440(11) -0.0052(9) 0.0065(9) 0.0001(9)
C(2) 0.0585(14) 0.0440(13) 0.0621(15) -0.0137(11) 0.0104(12) -0.0017(11)
C(3) 0.0484(14) 0.0647(17) 0.0700(17) -0.0202(12) 0.0116(12) -0.0033(13)
C(4) 0.0392(12) 0.0711(18) 0.0793(18) -0.0081(12) 0.0110(12) 0.0013(15)
C(5) 0.0379(11) 0.0553(14) 0.0675(15) -0.0001(10) 0.0059(10) -0.0002(12)
C(6) 0.0364(10) 0.0436(12) 0.0402(11) -0.0030(9) 0.0043(8) -0.0012(8)
C(7) 0.0382(10) 0.0376(10) 0.0369(10) 0.0037(8) 0.0030(8) -0.0008(8)
C(8) 0.0336(10) 0.0388(12) 0.0740(16) 0.0027(8) 0.0120(10) -0.0001(10)
C(9) 0.0670(18) 0.0628(18) 0.099(2) 0.0031(14) 0.0273(17) -0.0290(17)
C(10) 0.096(3) 0.073(2) 0.199(5) -0.003(2) 0.058(3) -0.066(3)
C(11) 0.069(2) 0.047(2) 0.317(8) 0.0110(19) 0.064(4) -0.009(3)
C(12) 0.0495(18) 0.068(2) 0.219(5) 0.0117(17) 0.015(2) 0.060(3)
C(13) 0.0444(14) 0.0607(17) 0.116(2) 0.0077(13) 0.0018(15) 0.0252(18)
C(14) 0.0353(10) 0.0325(10) 0.0502(12) 0.0022(8) 0.0044(9) -0.0013(8)
C(15) 0.0425(11) 0.0404(11) 0.0456(11) 0.0046(9) 0.0020(9) -0.0064(9)
C(16) 0.0618(16) 0.0630(17) 0.0556(15) -0.0040(12) -0.0048(12) 0.0058(12)
C(17) 0.083(2) 0.092(2) 0.0535(16) 0.0070(19) -0.0073(15) 0.0088(15)
C(18) 0.078(2) 0.103(2) 0.0607(18) 0.0030(19) -0.0207(15) -0.0207(18)
C(19) 0.074(2) 0.081(2) 0.080(2) -0.0175(17) -0.0116(17) -0.0263(18)
C(20) 0.0635(16) 0.0519(15) 0.0608(15) -0.0116(12) -0.0036(12) -0.0073(12)
C(21) 0.0431(11) 0.0362(11) 0.0512(12) 0.0089(9) -0.0056(9) -0.0036(9)
C(22) 0.0524(14) 0.0364(12) 0.0752(17) 0.0074(10) -0.0075(12) -0.0029(11)
C(23) 0.0525(15) 0.0438(14) 0.096(2) 0.0214(11) -0.0133(14) -0.0118(13)
C(24) 0.0403(12) 0.0565(16) 0.091(2) 0.0187(11) -0.0029(12) -0.0089(14)
C(25) 0.0366(11) 0.0497(14) 0.0709(16) 0.0087(10) 0.0007(10) -0.0031(12)
C(26) 0.0357(10) 0.0392(11) 0.0443(11) 0.0098(8) -0.0047(8) -0.0049(9)
C(27) 0.0359(10) 0.0402(11) 0.0336(10) 0.0054(8) -0.0011(7) -0.0007(8)
C(28) 0.0321(9) 0.0397(11) 0.0452(11) 0.0073(8) 0.0023(8) -0.0015(9)
C(29) 0.0533(14) 0.0613(15) 0.0483(13) -0.0043(12) -0.0081(10) 0.0047(11)
C(30) 0.0546(16) 0.0742(19) 0.0733(19) -0.0177(14) -0.0166(14) 0.0013(15)
C(31) 0.0441(13) 0.0657(18) 0.088(2) -0.0083(12) 0.0029(13) 0.0118(15)
C(32) 0.0574(15) 0.0655(17) 0.0600(15) -0.0016(13) 0.0150(12) 0.0069(13)
C(33) 0.0509(13) 0.0563(14) 0.0446(12) -0.0037(11) 0.0055(10) -0.0002(10)
C(34) 0.0364(10) 0.0302(10) 0.0488(11) 0.0026(8) 0.0058(8) 0.0054(8)
C(35) 0.0439(11) 0.0479(13) 0.0428(11) 0.0095(10) 0.0050(9) 0.0061(9)
C(36) 0.0666(17) 0.0675(17) 0.0456(13) -0.0050(13) -0.0021(12) 0.0003(12)
C(37) 0.0694(19) 0.114(3) 0.0527(16) 0.0007(19) -0.0082(14) -0.0088(17)
C(38) 0.078(2) 0.142(3) 0.0519(17) 0.039(2) -0.0113(16) 0.002(2)
C(39) 0.103(2) 0.099(2) 0.0642(19) 0.052(2) 0.0061(19) 0.0262(18)
C(40) 0.0659(16) 0.0568(16) 0.0620(15) 0.0124(13) 0.0008(13) 0.0136(12)
C(41) 0.118(3) 0.105(3) 0.164(4) -0.021(3) -0.041(3) 0.061(3)
C(42) 0.093(3) 0.109(3) 0.182(5) -0.002(2) 0.007(3) 0.031(3)

loop_
_atom_type_symbol
_atom_type_description
_atom_type_scat_dispersion_real
_atom_type_scat_dispersion_imag
_atom_type_scat_source
C C 0.003 0.002
;
International Tables for Crystallography
(1992, Vol. C, Tables 4.2.6.8 and 6.1.1.4)
;
H H 0.000 0.000
;
International Tables for Crystallography
(1992, Vol. C, Table 6.1.1.4)
;
Cu Cu 0.320 1.265
;
International Tables for Crystallography
(1992, Vol. C, Tables 4.2.6.8 and 6.1.1.4)
;
N N 0.006 0.003
;
International Tables for Crystallography
(1992, Vol. C, Tables 4.2.6.8 and 6.1.1.4)
;
O O 0.011 0.006
;
International Tables for Crystallography
(1992, Vol. C, Tables 4.2.6.8 and 6.1.1.4)
;

loop_
_geom_angle_atom_site_label_1
_geom_angle_atom_site_label_2
_geom_angle_atom_site_label_3
_geom_angle
_geom_angle_publ_flag
_geom_angle_site_symmetry_1
_geom_angle_site_symmetry_2
_geom_angle_site_symmetry_3
O(1) Cu(1) O(2) 90.14(7) yes . . .
O(1) Cu(1) N(1) 93.00(7) yes . . .
O(1) Cu(1) N(2) 168.05(7) yes . . .
O(2) Cu(1) N(1) 168.06(7) yes . . .
O(2) Cu(1) N(2) 93.43(7) yes . . .
N(1) Cu(1) N(2) 85.83(7) yes . . .
Cu(1) O(1) C(1) 127.00(14) yes . . .
Cu(1) O(2) C(21) 127.66(14) yes . . .
Cu(1) N(1) C(7) 128.02(15) yes . . .
Cu(1) N(1) C(14) 109.78(13) yes . . .
C(7) N(1) C(14) 121.79(18) yes . . .
Cu(1) N(2) C(27) 128.05(15) yes . . .
Cu(1) N(2) C(34) 109.85(12) yes . . .
C(27) N(2) C(34) 121.86(17) yes . . .
O(1) C(1) C(2) 116.7(2) yes . . .
O(1) C(1) C(6) 125.5(2) yes . . .
C(2) C(1) C(6) 117.8(2) yes . . .
C(1) C(2) C(3) 121.4(2) yes . . .
C(2) C(3) C(4) 121.0(2) yes . . .
C(3) C(4) C(5) 119.4(2) yes . . .
C(4) C(5) C(6) 121.9(2) yes . . .
C(1) C(6) C(5) 118.4(2) yes . . .
C(1) C(6) C(7) 123.07(19) yes . . .
C(5) C(6) C(7) 118.5(2) yes . . .
N(1) C(7) C(6) 121.96(19) yes . . .
N(1) C(7) C(8) 119.72(19) yes . . .
C(6) C(7) C(8) 118.31(19) yes . . .
C(7) C(8) C(9) 119.6(2) yes . . .
C(7) C(8) C(13) 119.8(2) yes . . .
C(9) C(8) C(13) 120.6(2) yes . . .
C(8) C(9) C(10) 119.2(3) yes . . .
C(9) C(10) C(11) 120.3(5) yes . . .
C(10) C(11) C(12) 120.5(4) yes . . .
C(11) C(12) C(13) 120.6(4) yes . . .
C(8) C(13) C(12) 118.8(3) yes . . .
N(1) C(14) C(15) 112.10(17) yes . . .
N(1) C(14) C(34) 104.77(16) yes . . .
C(15) C(14) C(34) 112.87(17) yes . . .
C(14) C(15) C(16) 123.5(2) yes . . .
C(14) C(15) C(20) 118.0(2) yes . . .
C(16) C(15) C(20) 118.5(2) yes . . .
C(15) C(16) C(17) 120.0(2) yes . . .
C(16) C(17) C(18) 120.2(3) yes . . .
C(17) C(18) C(19) 120.2(3) yes . . .
C(18) C(19) C(20) 119.4(3) yes . . .
C(15) C(20) C(19) 121.6(2) yes . . .
O(2) C(21) C(22) 117.1(2) yes . . .
O(2) C(21) C(26) 124.94(19) yes . . .
C(22) C(21) C(26) 118.0(2) yes . . .
C(21) C(22) C(23) 121.8(2) yes . . .
C(22) C(23) C(24) 120.6(2) yes . . .
C(23) C(24) C(25) 119.8(2) yes . . .
C(24) C(25) C(26) 121.6(2) yes . . .
C(21) C(26) C(25) 118.1(2) yes . . .
C(21) C(26) C(27) 123.82(19) yes . . .
C(25) C(26) C(27) 118.06(19) yes . . .
N(2) C(27) C(26) 121.52(19) yes . . .
N(2) C(27) C(28) 121.19(19) yes . . .
C(26) C(27) C(28) 117.29(17) yes . . .
C(27) C(28) C(29) 119.7(2) yes . . .
C(27) C(28) C(33) 121.40(19) yes . . .
C(29) C(28) C(33) 118.7(2) yes . . .
C(28) C(29) C(30) 120.4(2) yes . . .
C(29) C(30) C(31) 120.4(2) yes . . .
C(30) C(31) C(32) 119.4(2) yes . . .
C(31) C(32) C(33) 120.9(2) yes . . .
C(28) C(33) C(32) 120.2(2) yes . . .
N(2) C(34) C(14) 106.38(16) yes . . .
N(2) C(34) C(35) 113.11(17) yes . . .
C(14) C(34) C(35) 107.67(16) yes . . .
C(34) C(35) C(36) 123.6(2) yes . . .
C(34) C(35) C(40) 117.6(2) yes . . .
C(36) C(35) C(40) 118.4(2) yes . . .
C(35) C(36) C(37) 120.3(2) yes . . .
C(36) C(37) C(38) 120.7(3) yes . . .
C(37) C(38) C(39) 120.5(3) yes . . .
C(38) C(39) C(40) 118.9(3) yes . . .
C(35) C(40) C(39) 121.1(2) yes . . .
O(3) C(41) C(42) 114.2(4) yes . . .
C(41) O(3) H(36) 114(3) no . . .
C(1) C(2) H(1) 119.1 no . . .
C(3) C(2) H(1) 119.5 no . . .
C(2) C(3) H(2) 119.3 no . . .
C(4) C(3) H(2) 119.7 no . . .
C(3) C(4) H(3) 120.3 no . . .
C(5) C(4) H(3) 120.3 no . . .
C(4) C(5) H(4) 119.3 no . . .
C(6) C(5) H(4) 118.8 no . . .
C(8) C(9) H(5) 120.4 no . . .
C(10) C(9) H(5) 120.4 no . . .
C(9) C(10) H(6) 119.6 no . . .
C(11) C(10) H(6) 120.1 no . . .
C(10) C(11) H(7) 118.7 no . . .
C(12) C(11) H(7) 120.8 no . . .
C(11) C(12) H(8) 118.5 no . . .
C(13) C(12) H(8) 120.9 no . . .
C(8) C(13) H(9) 120.1 no . . .
C(12) C(13) H(9) 121.1 no . . .
N(1) C(14) H(10) 109.0 no . . .
C(15) C(14) H(10) 109.0 no . . .
C(34) C(14) H(10) 109.0 no . . .
C(15) C(16) H(11) 120.0 no . . .
C(17) C(16) H(11) 119.9 no . . .
C(16) C(17) H(12) 120.1 no . . .
C(18) C(17) H(12) 119.8 no . . .
C(17) C(18) H(13) 119.8 no . . .
C(19) C(18) H(13) 119.9 no . . .
C(18) C(19) H(14) 120.6 no . . .
C(20) C(19) H(14) 119.9 no . . .
C(15) C(20) H(15) 119.0 no . . .
C(19) C(20) H(15) 119.4 no . . .
C(21) C(22) H(16) 118.8 no . . .
C(23) C(22) H(16) 119.4 no . . .
C(22) C(23) H(17) 119.4 no . . .
C(24) C(23) H(17) 120.0 no . . .
C(23) C(24) H(18) 120.0 no . . .
C(25) C(24) H(18) 120.2 no . . .
C(24) C(25) H(19) 119.4 no . . .
C(26) C(25) H(19) 119.0 no . . .
C(28) C(29) H(20) 119.7 no . . .
C(30) C(29) H(20) 119.9 no . . .
C(29) C(30) H(21) 119.9 no . . .
C(31) C(30) H(21) 119.7 no . . .
C(30) C(31) H(22) 120.6 no . . .
C(32) C(31) H(22) 120.0 no . . .
C(31) C(32) H(23) 120.0 no . . .
C(33) C(32) H(23) 119.1 no . . .
C(28) C(33) H(24) 119.6 no . . .
C(32) C(33) H(24) 120.2 no . . .
N(2) C(34) H(25) 109.8 no . . .
C(14) C(34) H(25) 110.0 no . . .
C(35) C(34) H(25) 109.8 no . . .
C(35) C(36) H(26) 119.3 no . . .
C(37) C(36) H(26) 120.4 no . . .
C(36) C(37) H(27) 119.7 no . . .
C(38) C(37) H(27) 119.6 no . . .
C(37) C(38) H(28) 119.6 no . . .
C(39) C(38) H(28) 119.9 no . . .
C(38) C(39) H(29) 120.7 no . . .
C(40) C(39) H(29) 120.4 no . . .
C(35) C(40) H(30) 118.8 no . . .
C(39) C(40) H(30) 120.1 no . . .
O(3) C(41) H(31) 108.8 no . . .
O(3) C(41) H(32) 107.8 no . . .
C(42) C(41) H(31) 108.3 no . . .
C(42) C(41) H(32) 108.3 no . . .
H(31) C(41) H(32) 109.5 no . . .
C(41) C(42) H(33) 109.4 no . . .
C(41) C(42) H(34) 110.9 no . . .
C(41) C(42) H(35) 108.0 no . . .
H(33) C(42) H(34) 109.5 no . . .
H(33) C(42) H(35) 109.5 no . . .
H(34) C(42) H(35) 109.5 no . . .

loop_
_geom_bond_atom_site_label_1
_geom_bond_atom_site_label_2
_geom_bond_distance
_geom_bond_publ_flag
_geom_bond_site_symmetry_1
_geom_bond_site_symmetry_2
Cu(1) O(1) 1.8748(16) yes . .
Cu(1) O(2) 1.8719(16) yes . .
Cu(1) N(1) 1.9419(18) yes . .
Cu(1) N(2) 1.9489(17) yes . .
O(1) C(1) 1.310(2) yes . .
O(2) C(21) 1.316(2) yes . .
O(3) C(41) 1.422(6) yes . .
N(1) C(7) 1.298(2) yes . .
N(1) C(14) 1.475(2) yes . .
N(2) C(27) 1.304(2) yes . .
N(2) C(34) 1.469(2) yes . .
C(1) C(2) 1.416(3) yes . .
C(1) C(6) 1.424(3) yes . .
C(2) C(3) 1.369(3) yes . .
C(3) C(4) 1.383(4) yes . .
C(4) C(5) 1.368(3) yes . .
C(5) C(6) 1.418(3) yes . .
C(6) C(7) 1.450(3) yes . .
C(7) C(8) 1.498(3) yes . .
C(8) C(9) 1.380(4) yes . .
C(8) C(13) 1.381(4) yes . .
C(9) C(10) 1.399(5) yes . .
C(10) C(11) 1.357(9) yes . .
C(11) C(12) 1.366(9) yes . .
C(12) C(13) 1.396(5) yes . .
C(14) C(15) 1.517(3) yes . .
C(14) C(34) 1.553(3) yes . .
C(15) C(16) 1.382(3) yes . .
C(15) C(20) 1.393(3) yes . .
C(16) C(17) 1.401(4) yes . .
C(17) C(18) 1.371(5) yes . .
C(18) C(19) 1.382(5) yes . .
C(19) C(20) 1.372(4) yes . .
C(21) C(22) 1.413(3) yes . .
C(21) C(26) 1.419(3) yes . .
C(22) C(23) 1.364(3) yes . .
C(23) C(24) 1.383(4) yes . .
C(24) C(25) 1.364(3) yes . .
C(25) C(26) 1.427(3) yes . .
C(26) C(27) 1.461(3) yes . .
C(27) C(28) 1.494(3) yes . .
C(28) C(29) 1.385(3) yes . .
C(28) C(33) 1.388(3) yes . .
C(29) C(30) 1.385(4) yes . .
C(30) C(31) 1.378(4) yes . .
C(31) C(32) 1.367(4) yes . .
C(32) C(33) 1.385(3) yes . .
C(34) C(35) 1.527(3) yes . .
C(35) C(36) 1.382(3) yes . .
C(35) C(40) 1.389(3) yes . .
C(36) C(37) 1.392(4) yes . .
C(37) C(38) 1.341(6) yes . .
C(38) C(39) 1.397(6) yes . .
C(39) C(40) 1.381(4) yes . .
C(41) C(42) 1.415(7) yes . .
O(3) H(36) 0.80(4) no . .
C(2) H(1) 0.950 no . .
C(3) H(2) 0.950 no . .
C(4) H(3) 0.950 no . .
C(5) H(4) 0.950 no . .
C(9) H(5) 0.950 no . .
C(10) H(6) 0.950 no . .
C(11) H(7) 0.950 no . .
C(12) H(8) 0.950 no . .
C(13) H(9) 0.950 no . .
C(14) H(10) 0.950 no . .
C(16) H(11) 0.950 no . .
C(17) H(12) 0.950 no . .
C(18) H(13) 0.950 no . .
C(19) H(14) 0.950 no . .
C(20) H(15) 0.950 no . .
C(22) H(16) 0.950 no . .
C(23) H(17) 0.950 no . .
C(24) H(18) 0.950 no . .
C(25) H(19) 0.950 no . .
C(29) H(20) 0.950 no . .
C(30) H(21) 0.950 no . .
C(31) H(22) 0.950 no . .
C(32) H(23) 0.950 no . .
C(33) H(24) 0.950 no . .
C(34) H(25) 0.950 no . .
C(36) H(26) 0.950 no . .
C(37) H(27) 0.950 no . .
C(38) H(28) 0.950 no . .
C(39) H(29) 0.950 no . .
C(40) H(30) 0.950 no . .
C(41) H(31) 0.950 no . .
C(41) H(32) 0.950 no . .
C(42) H(33) 0.950 no . .
C(42) H(34) 0.950 no . .
C(42) H(35) 0.950 no . .

loop_
_geom_torsion_atom_site_label_1
_geom_torsion_atom_site_label_2
_geom_torsion_atom_site_label_3
_geom_torsion_atom_site_label_4
_geom_torsion
_geom_torsion_publ_flag
_geom_torsion_site_symmetry_1
_geom_torsion_site_symmetry_2
_geom_torsion_site_symmetry_3
_geom_torsion_site_symmetry_4
O(1) Cu(1) O(2) C(21) 167.9(2) ? . . . .
O(2) Cu(1) O(1) C(1) 178.41(19) ? . . . .
O(1) Cu(1) N(1) C(7) -13.22(19) ? . . . .
O(1) Cu(1) N(1) C(14) 174.06(13) ? . . . .
N(1) Cu(1) O(1) C(1) 9.94(19) ? . . . .
O(1) Cu(1) N(2) C(27) -113.4(3) ? . . . .
O(1) Cu(1) N(2) C(34) 72.3(3) ? . . . .
N(2) Cu(1) O(1) C(1) -74.1(4) ? . . . .
O(2) Cu(1) N(1) C(7) -118.3(3) ? . . . .
O(2) Cu(1) N(1) C(14) 69.0(4) ? . . . .
N(1) Cu(1) O(2) C(21) -86.8(4) ? . . . .
O(2) Cu(1) N(2) C(27) -6.24(18) ? . . . .
O(2) Cu(1) N(2) C(34) 179.45(13) ? . . . .
N(2) Cu(1) O(2) C(21) -0.7(2) ? . . . .
N(1) Cu(1) N(2) C(27) 161.82(18) ? . . . .
N(1) Cu(1) N(2) C(34) -12.50(13) ? . . . .
N(2) Cu(1) N(1) C(7) 154.86(19) ? . . . .
N(2) Cu(1) N(1) C(14) -17.86(13) ? . . . .
Cu(1) O(1) C(1) C(2) 176.54(16) ? . . . .
Cu(1) O(1) C(1) C(6) -3.7(3) ? . . . .
Cu(1) O(2) C(21) C(22) -176.76(17) ? . . . .
Cu(1) O(2) C(21) C(26) 4.0(3) ? . . . .
Cu(1) N(1) C(7) C(6) 9.7(2) ? . . . .
Cu(1) N(1) C(7) C(8) -171.22(16) ? . . . .
Cu(1) N(1) C(14) C(15) -80.84(18) ? . . . .
Cu(1) N(1) C(14) C(34) 41.90(17) ? . . . .
C(7) N(1) C(14) C(15) 105.9(2) ? . . . .
C(7) N(1) C(14) C(34) -131.35(19) ? . . . .
C(14) N(1) C(7) C(6) -178.39(18) ? . . . .
C(14) N(1) C(7) C(8) 0.7(3) ? . . . .
Cu(1) N(2) C(27) C(26) 9.6(2) ? . . . .
Cu(1) N(2) C(27) C(28) -169.54(14) ? . . . .
Cu(1) N(2) C(34) C(14) 38.20(17) ? . . . .
Cu(1) N(2) C(34) C(35) -79.79(18) ? . . . .
C(27) N(2) C(34) C(14) -136.53(18) ? . . . .
C(27) N(2) C(34) C(35) 105.5(2) ? . . . .
C(34) N(2) C(27) C(26) -176.67(18) ? . . . .
C(34) N(2) C(27) C(28) 4.2(2) ? . . . .
O(1) C(1) C(2) C(3) -178.8(2) ? . . . .
O(1) C(1) C(6) C(5) 178.5(2) ? . . . .
O(1) C(1) C(6) C(7) -4.3(3) ? . . . .
C(2) C(1) C(6) C(5) -1.7(3) ? . . . .
C(2) C(1) C(6) C(7) 175.5(2) ? . . . .
C(6) C(1) C(2) C(3) 1.4(3) ? . . . .
C(1) C(2) C(3) C(4) 0.3(4) ? . . . .
C(2) C(3) C(4) C(5) -1.5(4) ? . . . .
C(3) C(4) C(5) C(6) 1.1(4) ? . . . .
C(4) C(5) C(6) C(1) 0.6(3) ? . . . .
C(4) C(5) C(6) C(7) -176.8(2) ? . . . .
C(1) C(6) C(7) N(1) 1.0(3) ? . . . .
C(1) C(6) C(7) C(8) -178.1(2) ? . . . .
C(5) C(6) C(7) N(1) 178.3(2) ? . . . .
C(5) C(6) C(7) C(8) -0.9(3) ? . . . .
N(1) C(7) C(8) C(9) -81.8(3) ? . . . .
N(1) C(7) C(8) C(13) 97.3(2) ? . . . .
C(6) C(7) C(8) C(9) 97.3(2) ? . . . .
C(6) C(7) C(8) C(13) -83.6(2) ? . . . .
C(7) C(8) C(9) C(10) 177.6(3) ? . . . .
C(7) C(8) C(13) C(12) -178.7(2) ? . . . .
C(9) C(8) C(13) C(12) 0.4(4) ? . . . .
C(13) C(8) C(9) C(10) -1.5(4) ? . . . .
C(8) C(9) C(10) C(11) 1.9(6) ? . . . .
C(9) C(10) C(11) C(12) -1.2(7) ? . . . .
C(10) C(11) C(12) C(13) 0.1(5) ? . . . .
C(11) C(12) C(13) C(8) 0.4(5) ? . . . .
N(1) C(14) C(15) C(16) 3.2(3) ? . . . .
N(1) C(14) C(15) C(20) -174.5(2) ? . . . .
N(1) C(14) C(34) N(2) -51.70(19) ? . . . .
N(1) C(14) C(34) C(35) 69.82(19) ? . . . .
C(15) C(14) C(34) N(2) 70.5(2) ? . . . .
C(15) C(14) C(34) C(35) -167.93(18) ? . . . .
C(34) C(14) C(15) C(16) -114.8(2) ? . . . .
C(34) C(14) C(15) C(20) 67.4(2) ? . . . .
C(14) C(15) C(16) C(17) -178.4(2) ? . . . .
C(14) C(15) C(20) C(19) 178.2(2) ? . . . .
C(16) C(15) C(20) C(19) 0.4(4) ? . . . .
C(20) C(15) C(16) C(17) -0.7(4) ? . . . .
C(15) C(16) C(17) C(18) 0.7(5) ? . . . .
C(16) C(17) C(18) C(19) -0.2(4) ? . . . .
C(17) C(18) C(19) C(20) -0.2(4) ? . . . .
C(18) C(19) C(20) C(15) 0.1(3) ? . . . .
O(2) C(21) C(22) C(23) -179.1(2) ? . . . .
O(2) C(21) C(26) C(25) 178.5(2) ? . . . .
O(2) C(21) C(26) C(27) -1.4(3) ? . . . .
C(22) C(21) C(26) C(25) -0.8(3) ? . . . .
C(22) C(21) C(26) C(27) 179.3(2) ? . . . .
C(26) C(21) C(22) C(23) 0.2(3) ? . . . .
C(21) C(22) C(23) C(24) 0.0(3) ? . . . .
C(22) C(23) C(24) C(25) 0.3(4) ? . . . .
C(23) C(24) C(25) C(26) -0.9(4) ? . . . .
C(24) C(25) C(26) C(21) 1.1(3) ? . . . .
C(24) C(25) C(26) C(27) -178.9(2) ? . . . .
C(21) C(26) C(27) N(2) -5.6(3) ? . . . .
C(21) C(26) C(27) C(28) 173.6(2) ? . . . .
C(25) C(26) C(27) N(2) 174.4(2) ? . . . .
C(25) C(26) C(27) C(28) -6.4(2) ? . . . .
N(2) C(27) C(28) C(29) 90.9(2) ? . . . .
N(2) C(27) C(28) C(33) -93.9(2) ? . . . .
C(26) C(27) C(28) C(29) -88.3(2) ? . . . .
C(26) C(27) C(28) C(33) 86.9(2) ? . . . .
C(27) C(28) C(29) C(30) 174.2(2) ? . . . .
C(27) C(28) C(33) C(32) -173.5(2) ? . . . .
C(29) C(28) C(33) C(32) 1.7(3) ? . . . .
C(33) C(28) C(29) C(30) -1.1(3) ? . . . .
C(28) C(29) C(30) C(31) -0.4(4) ? . . . .
C(29) C(30) C(31) C(32) 1.1(4) ? . . . .
C(30) C(31) C(32) C(33) -0.5(4) ? . . . .
C(31) C(32) C(33) C(28) -1.0(4) ? . . . .
N(2) C(34) C(35) C(36) 26.3(3) ? . . . .
N(2) C(34) C(35) C(40) -161.2(2) ? . . . .
C(14) C(34) C(35) C(36) -90.9(2) ? . . . .
C(14) C(34) C(35) C(40) 81.5(2) ? . . . .
C(34) C(35) C(36) C(37) 171.0(2) ? . . . .
C(34) C(35) C(40) C(39) -172.8(2) ? . . . .
C(36) C(35) C(40) C(39) 0.1(3) ? . . . .
C(40) C(35) C(36) C(37) -1.4(4) ? . . . .
C(35) C(36) C(37) C(38) 1.0(4) ? . . . .
C(36) C(37) C(38) C(39) 0.9(5) ? . . . .
C(37) C(38) C(39) C(40) -2.1(5) ? . . . .
C(38) C(39) C(40) C(35) 1.6(5) ? . . . .
